data_1577003
loop_
_publ_author_name
'Ren, Zhiqiang'
'Feng, Tianhui'
'Li, Yeyao'
'Chu, Mengyi'
'Zheng, Ye'
'Gao, Tianli'
'Han, Bo'
'Guo, Ruili'
'Ma, Haojie'
'Wang, Ji-Jiang'
'Zhang, Yuqi'

_publ_section_title
;
 From alkynes to spiroindole &#x3b4;-lactams <i>via</i> a copper-nitrenoid
 intermediate featuring unusual 1,1-addition and high
 <i>Z</i>-selectivity.
;
_journal_issue 19
_journal_name_full 'Chemical science'
_journal_page_first 9695
_journal_page_last 9702
_journal_paper_doi 10.1039/d5sc09742h
_journal_volume 17
_journal_year 2026
_chemical_formula_moiety 'C15 H14 N2 O3'
_chemical_formula_sum 'C15 H14 N2 O3'
_chemical_formula_weight 270.28
_space_group_crystal_system monoclinic
_space_group_IT_number 14
_space_group_name_Hall '-P 2ybc'
_space_group_name_H-M_alt 'P 1 21/c 1'
_atom_sites_solution_hydrogens mixed
_atom_sites_solution_primary iterative
_audit_creation_date 2024-07-27
_audit_creation_method
;
Olex2 1.5
(compiled 2024.02.16 svn.r378c4104 for OlexSys, GUI svn.r6928)
;
_audit_update_record
;
2025-08-11 deposited with the CCDC.	2026-03-24 downloaded from the CCDC.
;
_cell_angle_alpha 90
_cell_angle_beta 107.700(4)
_cell_angle_gamma 90
_cell_formula_units_Z 4
_cell_length_a 10.5758(9)
_cell_length_b 19.7461(17)
_cell_length_c 6.5522(7)
_cell_measurement_reflns_used 3970
_cell_measurement_temperature 173.00
_cell_measurement_theta_max 63.706
_cell_measurement_theta_min 6.269
_cell_volume 1303.5(2)
_computing_cell_refinement 'SAINT V8.40B (?, 2016)'
_computing_data_reduction 'SAINT V8.40B (?, 2016)'
_computing_molecular_graphics 'Olex2 1.5 (Dolomanov et al., 2009)'
_computing_publication_material 'Olex2 1.5 (Dolomanov et al., 2009)'
_computing_structure_refinement 'SHELXL 2018/3 (Sheldrick, 2015)'
_computing_structure_solution 'olex2.solve 1.5 (Bourhis et al., 2015)'
_diffrn_ambient_temperature 173.00
_diffrn_measured_fraction_theta_full 0.968
_diffrn_measured_fraction_theta_max 0.968
_diffrn_measurement_device_type 'Bruker APEX-II CCD'
_diffrn_measurement_method '\f and \w scans'
_diffrn_radiation_type CuK\a
_diffrn_radiation_wavelength 1.54178
_diffrn_reflns_av_R_equivalents 0.0647
_diffrn_reflns_av_unetI/netI 0.0570
_diffrn_reflns_Laue_measured_fraction_full 0.968
_diffrn_reflns_Laue_measured_fraction_max 0.968
_diffrn_reflns_limit_h_max 12
_diffrn_reflns_limit_h_min -11
_diffrn_reflns_limit_k_max 22
_diffrn_reflns_limit_k_min -22
_diffrn_reflns_limit_l_max 7
_diffrn_reflns_limit_l_min -7
_diffrn_reflns_number 6986
_diffrn_reflns_point_group_measured_fraction_full 0.968
_diffrn_reflns_point_group_measured_fraction_max 0.968
_diffrn_reflns_theta_full 63.915
_diffrn_reflns_theta_max 63.915
_diffrn_reflns_theta_min 6.276
_diffrn_source_current 50.0
_diffrn_source_power 2.5
_diffrn_source_voltage 50.0
_diffrn_standards_number 0
_exptl_absorpt_coefficient_mu 0.803
_exptl_absorpt_correction_T_max 0.7524
_exptl_absorpt_correction_T_min 0.5904
_exptl_absorpt_correction_type multi-scan
_exptl_absorpt_process_details
;
SADABS-2016/2 (Bruker,2016/2) was used for absorption correction.
wR2(int) was 0.0714 before and 0.0453 after correction.
The Ratio of minimum to maximum transmission is 0.7847.
The \l/2 correction factor is Not present.
;
_exptl_crystal_colour 'clear light colourless'
_exptl_crystal_colour_lustre clear
_exptl_crystal_colour_modifier light
_exptl_crystal_colour_primary colourless
_exptl_crystal_density_diffrn 1.377
_exptl_crystal_description block
_exptl_crystal_F_000 568
_exptl_crystal_size_max 0.2
_exptl_crystal_size_mid 0.15
_exptl_crystal_size_min 0.15
_refine_diff_density_max 0.663
_refine_diff_density_min -0.425
_refine_diff_density_rms 0.063
_refine_ls_extinction_method none
_refine_ls_goodness_of_fit_ref 1.048
_refine_ls_hydrogen_treatment mixed
_refine_ls_matrix_type full
_refine_ls_number_parameters 186
_refine_ls_number_reflns 2093
_refine_ls_number_restraints 72
_refine_ls_restrained_S_all 1.203
_refine_ls_R_factor_all 0.1053
_refine_ls_R_factor_gt 0.0829
_refine_ls_shift/su_max 0.000
_refine_ls_shift/su_mean 0.000
_refine_ls_structure_factor_coef Fsqd
_refine_ls_weighting_details 'w=1/[\s^2^(Fo^2^)+(0.0922P)^2^+2.0170P] where P=(Fo^2^+2Fc^2^)/3'
_refine_ls_weighting_scheme calc
_refine_ls_wR_factor_gt 0.2044
_refine_ls_wR_factor_ref 0.2185
_reflns_Friedel_coverage 0.000
_reflns_number_gt 1753
_reflns_number_total 2093
_reflns_threshold_expression 'I > 2\s(I)'
_cod_data_source_file d5sc09742h3.cif
_cod_data_source_block b_a
_cod_depositor_comments 'Adding full bibliography for 1577000--1577003.cif.'
_cod_database_code 1577003
_shelx_shelxl_version_number 2018/3
_shelx_space_group_comment
;
The symmetry employed for this shelxl refinement is uniquely defined
by the following loop, which should always be used as a source of
symmetry information in preference to the above space-group names.
They are only intended as comments.
;
_shelx_estimated_absorpt_t_max 0.889
_shelx_estimated_absorpt_t_min 0.856
_olex2_refinement_description
;
1. Fixed Uiso
 At 1.2 times of:
  All C(H) groups, All C(H,H) groups
 At 1.5 times of:
  All C(H,H,H) groups
2. Uiso/Uaniso restraints and constraints
C5 \\sim C6 \\sim N2 \\sim C7 \\sim C12 \\sim C11 \\sim C10 \\sim C9 \\sim C8:
within 2A with sigma of 0.002 and sigma for terminal atoms of 0.004 within 2A
Uanis(C10) \\sim Ueq, Uanis(C9) \\sim Ueq: with sigma of 0.005 and sigma for
terminal atoms of 0.01
3.a Secondary CH2 refined with riding coordinates:
 C13(H13A,H13B), C14(H14A,H14B)
3.b Aromatic/amide H refined with riding coordinates:
 C3(H3), C9(H9), C11(H11), C6(H6), C8(H8), C10(H10)
3.c Idealised Me refined as rotating group:
 C1(H1A,H1B,H1C)
;
_olex2_submission_special_instructions 'No special instructions were received'

loop_
_space_group_symop_operation_xyz
'x, y, z'
'-x, y+1/2, -z+1/2'
'-x, -y, -z'
'x, -y-1/2, z-1/2'

loop_
_atom_site_label
_atom_site_type_symbol
_atom_site_fract_x
_atom_site_fract_y
_atom_site_fract_z
_atom_site_U_iso_or_equiv
_atom_site_adp_type
_atom_site_occupancy
_atom_site_site_symmetry_order
_atom_site_calc_flag
_atom_site_refinement_flags_posn
_atom_site_refinement_flags_adp
_atom_site_refinement_flags_occupancy
_atom_site_disorder_assembly
_atom_site_disorder_group
O2 O 0.1795(2) 0.69656(11) 0.0874(4) 0.0432(6) Uani 1 1 d . . . . .
O3 O 0.0016(2) 0.75767(11) 0.0956(4) 0.0434(6) Uani 1 1 d . . . . .
O1 O 0.5937(2) 0.71865(12) 0.1438(5) 0.0558(7) Uani 1 1 d . . . . .
N1 N 0.4005(3) 0.77136(14) 0.1135(4) 0.0401(7) Uani 1 1 d . . . . .
N2 N 0.3629(4) 0.96702(17) 0.4285(7) 0.0706(8) Uani 1 1 d . U . . .
C2 C 0.1292(3) 0.75123(16) 0.0972(5) 0.0362(7) Uani 1 1 d . . . . .
C3 C 0.1916(3) 0.81672(16) 0.1102(5) 0.0372(7) Uani 1 1 d . . . . .
H3 H 0.139810 0.855743 0.113770 0.045 Uiso 1 1 calc R U . . .
C4 C 0.3193(3) 0.82572(15) 0.1177(5) 0.0368(7) Uani 1 1 d . . . . .
C5 C 0.3812(3) 0.89588(18) 0.1438(7) 0.0547(8) Uani 1 1 d . U . . .
C1 C -0.0729(4) 0.6955(2) 0.0732(7) 0.0555(10) Uani 1 1 d . . . . .
H1A H -0.085841 0.676671 -0.070139 0.083 Uiso 1 1 calc R U . . .
H1B H -0.159482 0.704648 0.093031 0.083 Uiso 1 1 calc R U . . .
H1C H -0.024049 0.662927 0.181344 0.083 Uiso 1 1 calc R U . . .
C13 C 0.5023(4) 0.89659(19) 0.0610(8) 0.0588(11) Uani 1 1 d . . . . .
H13A H 0.471658 0.892521 -0.097047 0.071 Uiso 1 1 calc R U . . .
H13B H 0.548619 0.940544 0.097821 0.071 Uiso 1 1 calc R U . . .
C12 C 0.2859(4) 0.95172(18) 0.0549(8) 0.0571(7) Uani 1 1 d . U . . .
C14 C 0.5987(3) 0.84007(18) 0.1536(7) 0.0558(10) Uani 1 1 d . . . . .
H14A H 0.666738 0.838806 0.078095 0.067 Uiso 1 1 calc R U . . .
H14B H 0.644407 0.849972 0.306367 0.067 Uiso 1 1 calc R U . . .
C15 C 0.5347(3) 0.77208(18) 0.1369(6) 0.0454(8) Uani 1 1 d . . . . .
C9 C 0.1388(4) 1.0667(2) -0.0063(9) 0.0736(9) Uani 1 1 d . U . . .
H9 H 0.087388 1.107054 -0.029894 0.088 Uiso 1 1 calc R U . . .
C11 C 0.2142(4) 0.9671(2) -0.1511(8) 0.0643(8) Uani 1 1 d . U . . .
H11 H 0.215716 0.938800 -0.267534 0.077 Uiso 1 1 calc R U . . .
C6 C 0.4195(4) 0.9146(2) 0.3845(8) 0.0632(8) Uani 1 1 d . U . . .
H6 H 0.481020 0.888692 0.491920 0.076 Uiso 1 1 calc R U . . .
C8 C 0.2081(4) 1.0514(2) 0.1965(9) 0.0736(9) Uani 1 1 d . U . . .
H8 H 0.206248 1.079930 0.312187 0.088 Uiso 1 1 calc R U . . .
C7 C 0.2829(4) 0.9920(2) 0.2310(8) 0.0651(8) Uani 1 1 d . U . . .
C10 C 0.1368(4) 1.0280(2) -0.1838(9) 0.0730(9) Uani 1 1 d . U . . .
H10 H 0.085279 1.041404 -0.323562 0.088 Uiso 1 1 calc R U . . .
H1 H 0.366(3) 0.7326(18) 0.106(5) 0.032(9) Uiso 1 1 d . . . . .

loop_
_atom_site_aniso_label
_atom_site_aniso_U_11
_atom_site_aniso_U_22
_atom_site_aniso_U_33
_atom_site_aniso_U_23
_atom_site_aniso_U_13
_atom_site_aniso_U_12
O2 0.0456(13) 0.0322(13) 0.0534(14) -0.0024(9) 0.0177(11) -0.0053(10)
O3 0.0357(12) 0.0405(13) 0.0570(14) -0.0085(10) 0.0185(10) -0.0124(10)
O1 0.0447(14) 0.0447(15) 0.0804(18) 0.0021(12) 0.0228(13) 0.0108(12)
N1 0.0365(15) 0.0292(15) 0.0558(17) -0.0022(12) 0.0157(12) -0.0016(12)
N2 0.0555(14) 0.0502(14) 0.1058(17) -0.0190(13) 0.0239(13) -0.0074(12)
C2 0.0346(16) 0.0405(18) 0.0355(16) -0.0033(12) 0.0134(13) -0.0071(14)
C3 0.0345(16) 0.0320(16) 0.0475(18) -0.0038(13) 0.0159(14) -0.0024(13)
C4 0.0347(16) 0.0330(17) 0.0436(17) -0.0011(12) 0.0131(13) 0.0002(13)
C5 0.0394(13) 0.0353(13) 0.0948(17) -0.0086(12) 0.0282(13) -0.0068(11)
C1 0.046(2) 0.053(2) 0.071(2) -0.0120(18) 0.0218(18) -0.0245(17)
C13 0.0416(19) 0.039(2) 0.104(3) 0.0084(19) 0.035(2) -0.0018(16)
C12 0.0405(12) 0.0356(12) 0.1021(15) -0.0020(12) 0.0320(12) -0.0055(10)
C14 0.0354(18) 0.048(2) 0.087(3) 0.0025(19) 0.0238(18) -0.0025(16)
C15 0.0368(17) 0.045(2) 0.056(2) 0.0026(15) 0.0176(15) 0.0023(15)
C9 0.0538(15) 0.0500(15) 0.1202(18) 0.0014(14) 0.0311(14) 0.0000(13)
C11 0.0467(14) 0.0419(14) 0.1086(18) 0.0093(14) 0.0300(14) -0.0017(12)
C6 0.0473(14) 0.0446(14) 0.0981(18) -0.0169(13) 0.0227(14) -0.0095(12)
C8 0.0555(15) 0.0487(15) 0.1201(18) -0.0103(15) 0.0319(14) -0.0012(13)
C7 0.0488(13) 0.0418(13) 0.1102(16) -0.0132(12) 0.0321(12) -0.0043(11)
C10 0.0538(14) 0.0518(15) 0.1148(18) 0.0133(14) 0.0275(14) -0.0028(13)

loop_
_atom_type_symbol
_atom_type_description
_atom_type_scat_dispersion_real
_atom_type_scat_dispersion_imag
_atom_type_scat_source
C C 0.0181 0.0091 'International Tables Vol C Tables 4.2.6.8 and 6.1.1.4'
H H 0.0000 0.0000 'International Tables Vol C Tables 4.2.6.8 and 6.1.1.4'
N N 0.0311 0.0180 'International Tables Vol C Tables 4.2.6.8 and 6.1.1.4'
O O 0.0492 0.0322 'International Tables Vol C Tables 4.2.6.8 and 6.1.1.4'

loop_
_geom_angle_atom_site_label_1
_geom_angle_atom_site_label_2
_geom_angle_atom_site_label_3
_geom_angle
_geom_angle_site_symmetry_1
_geom_angle_site_symmetry_3
_geom_angle_publ_flag
C2 O3 C1 115.7(3) . . ?
C4 N1 H1 117(2) . . ?
C15 N1 C4 127.9(3) . . ?
C15 N1 H1 115(2) . . ?
C6 N2 C7 105.7(4) . . ?
O2 C2 O3 122.4(3) . . ?
O2 C2 C3 126.9(3) . . ?
O3 C2 C3 110.7(3) . . ?
C2 C3 H3 118.1 . . ?
C4 C3 C2 123.8(3) . . ?
C4 C3 H3 118.1 . . ?
N1 C4 C5 117.5(3) . . ?
C3 C4 N1 121.3(3) . . ?
C3 C4 C5 121.1(3) . . ?
C4 C5 C13 110.2(3) . . ?
C4 C5 C6 107.6(3) . . ?
C13 C5 C6 111.7(3) . . ?
C12 C5 C4 114.4(3) . . ?
C12 C5 C13 113.2(3) . . ?
C12 C5 C6 99.1(3) . . ?
O3 C1 H1A 109.5 . . ?
O3 C1 H1B 109.5 . . ?
O3 C1 H1C 109.5 . . ?
H1A C1 H1B 109.5 . . ?
H1A C1 H1C 109.5 . . ?
H1B C1 H1C 109.5 . . ?
C5 C13 H13A 109.1 . . ?
C5 C13 H13B 109.1 . . ?
H13A C13 H13B 107.8 . . ?
C14 C13 C5 112.7(3) . . ?
C14 C13 H13A 109.1 . . ?
C14 C13 H13B 109.1 . . ?
C11 C12 C5 131.1(4) . . ?
C11 C12 C7 122.6(4) . . ?
C7 C12 C5 106.2(4) . . ?
C13 C14 H14A 108.9 . . ?
C13 C14 H14B 108.9 . . ?
H14A C14 H14B 107.7 . . ?
C15 C14 C13 113.6(3) . . ?
C15 C14 H14A 108.9 . . ?
C15 C14 H14B 108.9 . . ?
O1 C15 N1 119.5(3) . . ?
O1 C15 C14 124.0(3) . . ?
N1 C15 C14 116.4(3) . . ?
C8 C9 H9 117.6 . . ?
C8 C9 C10 124.7(4) . . ?
C10 C9 H9 117.6 . . ?
C12 C11 H11 121.5 . . ?
C12 C11 C10 117.0(4) . . ?
C10 C11 H11 121.5 . . ?
N2 C6 C5 115.5(4) . . ?
N2 C6 H6 122.3 . . ?
C5 C6 H6 122.3 . . ?
C9 C8 H8 121.2 . . ?
C9 C8 C7 117.6(5) . . ?
C7 C8 H8 121.2 . . ?
N2 C7 C12 113.5(4) . . ?
C8 C7 N2 126.8(4) . . ?
C8 C7 C12 119.6(5) . . ?
C9 C10 C11 118.4(5) . . ?
C9 C10 H10 120.8 . . ?
C11 C10 H10 120.8 . . ?

loop_
_geom_bond_atom_site_label_1
_geom_bond_atom_site_label_2
_geom_bond_distance
_geom_bond_site_symmetry_2
_geom_bond_publ_flag
O2 C2 1.214(4) . ?
O3 C2 1.352(4) . ?
O3 C1 1.442(4) . ?
O1 C15 1.220(4) . ?
N1 C4 1.380(4) . ?
N1 C15 1.380(4) . ?
N1 H1 0.84(4) . ?
N2 C6 1.272(5) . ?
N2 C7 1.403(6) . ?
C2 C3 1.443(4) . ?
C3 H3 0.9500 . ?
C3 C4 1.348(4) . ?
C4 C5 1.520(4) . ?
C5 C13 1.534(5) . ?
C5 C12 1.488(5) . ?
C5 C6 1.549(6) . ?
C1 H1A 0.9800 . ?
C1 H1B 0.9800 . ?
C1 H1C 0.9800 . ?
C13 H13A 0.9900 . ?
C13 H13B 0.9900 . ?
C13 C14 1.509(5) . ?
C12 C11 1.366(6) . ?
C12 C7 1.410(6) . ?
C14 H14A 0.9900 . ?
C14 H14B 0.9900 . ?
C14 C15 1.492(5) . ?
C9 H9 0.9500 . ?
C9 C8 1.342(7) . ?
C9 C10 1.387(7) . ?
C11 H11 0.9500 . ?
C11 C10 1.433(6) . ?
C6 H6 0.9500 . ?
C8 H8 0.9500 . ?
C8 C7 1.393(6) . ?
C10 H10 0.9500 . ?

loop_
_geom_torsion_atom_site_label_1
_geom_torsion_atom_site_label_2
_geom_torsion_atom_site_label_3
_geom_torsion_atom_site_label_4
_geom_torsion
_geom_torsion_site_symmetry_1
_geom_torsion_site_symmetry_2
_geom_torsion_site_symmetry_3
_geom_torsion_site_symmetry_4
_geom_torsion_publ_flag
O2 C2 C3 C4 -1.4(5) . . . . ?
O3 C2 C3 C4 179.0(3) . . . . ?
N1 C4 C5 C13 25.6(5) . . . . ?
N1 C4 C5 C12 154.6(3) . . . . ?
N1 C4 C5 C6 -96.4(3) . . . . ?
C2 C3 C4 N1 -0.1(5) . . . . ?
C2 C3 C4 C5 -176.6(3) . . . . ?
C3 C4 C5 C13 -157.8(3) . . . . ?
C3 C4 C5 C12 -28.8(5) . . . . ?
C3 C4 C5 C6 80.2(4) . . . . ?
C4 N1 C15 O1 175.0(3) . . . . ?
C4 N1 C15 C14 -4.7(5) . . . . ?
C4 C5 C13 C14 -50.8(5) . . . . ?
C4 C5 C12 C11 -66.8(5) . . . . ?
C4 C5 C12 C7 115.4(4) . . . . ?
C4 C5 C6 N2 -119.3(4) . . . . ?
C5 C13 C14 C15 49.9(5) . . . . ?
C5 C12 C11 C10 -176.0(4) . . . . ?
C5 C12 C7 N2 -2.3(4) . . . . ?
C5 C12 C7 C8 175.8(3) . . . . ?
C1 O3 C2 O2 -2.3(4) . . . . ?
C1 O3 C2 C3 177.3(3) . . . . ?
C13 C5 C12 C11 60.7(5) . . . . ?
C13 C5 C12 C7 -117.1(4) . . . . ?
C13 C5 C6 N2 119.6(4) . . . . ?
C13 C14 C15 O1 158.5(4) . . . . ?
C13 C14 C15 N1 -21.9(5) . . . . ?
C12 C5 C13 C14 179.6(3) . . . . ?
C12 C5 C6 N2 0.1(4) . . . . ?
C12 C11 C10 C9 -0.3(6) . . . . ?
C15 N1 C4 C3 -174.4(3) . . . . ?
C15 N1 C4 C5 2.2(5) . . . . ?
C9 C8 C7 N2 179.4(4) . . . . ?
C9 C8 C7 C12 1.5(6) . . . . ?
C11 C12 C7 N2 179.6(3) . . . . ?
C11 C12 C7 C8 -2.2(6) . . . . ?
C6 N2 C7 C12 2.4(5) . . . . ?
C6 N2 C7 C8 -175.7(4) . . . . ?
C6 C5 C13 C14 68.8(4) . . . . ?
C6 C5 C12 C11 179.1(4) . . . . ?
C6 C5 C12 C7 1.3(4) . . . . ?
C8 C9 C10 C11 -0.3(7) . . . . ?
C7 N2 C6 C5 -1.4(4) . . . . ?
C7 C12 C11 C10 1.5(5) . . . . ?
C10 C9 C8 C7 -0.3(7) . . . . ?
